data_7059889
loop_
_publ_author_name
'Ahmed, Zubair'
'Avila, Harold C.'
'Carvalho, Rafael S.'
'Kai, Jiang'
'Resende, J. A. L. C.'
'Bandini, Elisa'
'Barbieri, Andrea'
'Cremona, Marco'

_publ_section_title
;
 Bright neodymium complexes for efficient near infra-red organic light
 emitting diodes
;
_journal_issue 33
_journal_name_full 'New Journal of Chemistry'
_journal_page_first 14161
_journal_page_last 14170
_journal_paper_doi 10.1039/D0NJ00403K
_journal_volume 44
_journal_year 2020
_chemical_formula_moiety 'C51 H33 F18 Nd O8 P2'
_chemical_formula_sum 'C51 H33 F18 Nd O8 P2'
_chemical_formula_weight 1321.95
_space_group_crystal_system monoclinic
_space_group_IT_number 14
_space_group_name_Hall '-P 2ybc'
_space_group_name_H-M_alt 'P 1 21/c 1'
_atom_sites_solution_hydrogens geom
_atom_sites_solution_primary direct
_audit_creation_date 2017-01-11
_audit_creation_method
;
Olex2 1.2
(compiled 2016.02.19 svn.r3266 for OlexSys, GUI svn.r5155)
;
_audit_update_record
;
2018-11-26 deposited with the CCDC.	2020-07-22 downloaded from the CCDC.
;
_cell_angle_alpha 90
_cell_angle_beta 90.6330(18)
_cell_angle_gamma 90
_cell_formula_units_Z 4
_cell_length_a 13.1817(7)
_cell_length_b 13.6362(6)
_cell_length_c 30.7235(16)
_cell_measurement_reflns_used 9973
_cell_measurement_temperature 296(2)
_cell_measurement_theta_max 26.40
_cell_measurement_theta_min 2.49
_cell_volume 5522.2(5)
_computing_cell_refinement 'Bruker SAINT'
_computing_data_collection 'Bruker APEX2'
_computing_data_reduction 'Bruker SAINT'
_computing_molecular_graphics 'Bruker SHELXTL'
_computing_publication_material 'Bruker SHELXTL'
_computing_structure_refinement 'SHELXL-2014 (Sheldrick 2014)'
_computing_structure_solution 'SHELXS-97 (Sheldrick 2008)'
_diffrn_ambient_temperature 296(2)
_diffrn_measured_fraction_theta_full 0.999
_diffrn_measured_fraction_theta_max 0.996
_diffrn_measurement_device_type 'Bruker D8 Venture'
_diffrn_measurement_method '\f and \w scans'
_diffrn_radiation_type MoK\a
_diffrn_radiation_wavelength 0.71073
_diffrn_reflns_av_R_equivalents 0.0522
_diffrn_reflns_av_unetI/netI 0.0186
_diffrn_reflns_Laue_measured_fraction_full 0.999
_diffrn_reflns_Laue_measured_fraction_max 0.996
_diffrn_reflns_limit_h_max 16
_diffrn_reflns_limit_h_min -16
_diffrn_reflns_limit_k_max 16
_diffrn_reflns_limit_k_min -17
_diffrn_reflns_limit_l_max 38
_diffrn_reflns_limit_l_min -38
_diffrn_reflns_number 178794
_diffrn_reflns_point_group_measured_fraction_full 0.999
_diffrn_reflns_point_group_measured_fraction_max 0.996
_diffrn_reflns_theta_full 26.000
_diffrn_reflns_theta_max 26.459
_diffrn_reflns_theta_min 2.244
_diffrn_standards_number 0
_exptl_absorpt_coefficient_mu 1.109
_exptl_absorpt_correction_T_max 0.7454
_exptl_absorpt_correction_T_min 0.6746
_exptl_absorpt_correction_type multi-scan
_exptl_absorpt_process_details
;
SADABS-2014/5 (Bruker,2014/5) was used for absorption correction.
wR2(int) was 0.0788 before and 0.0602 after correction.
The Ratio of minimum to maximum transmission is 0.9050.
The \l/2 correction factor is 0.00150.
;
_exptl_crystal_colour colourless
_exptl_crystal_colour_lustre clear
_exptl_crystal_colour_primary colourless
_exptl_crystal_density_diffrn 1.590
_exptl_crystal_description block
_exptl_crystal_F_000 2620
_exptl_crystal_size_max 0.292
_exptl_crystal_size_mid 0.15
_exptl_crystal_size_min 0.088
_refine_diff_density_max 0.368
_refine_diff_density_min -0.537
_refine_diff_density_rms 0.047
_refine_ls_extinction_coef 0.00219(9)
_refine_ls_extinction_expression Fc^*^=kFc[1+0.001xFc^2^\l^3^/sin(2\q)]^-1/4^
_refine_ls_extinction_method 'SHELXL-2014/7 (Sheldrick 2014'
_refine_ls_goodness_of_fit_ref 1.189
_refine_ls_hydrogen_treatment constr
_refine_ls_matrix_type full
_refine_ls_number_parameters 890
_refine_ls_number_reflns 11348
_refine_ls_number_restraints 36
_refine_ls_restrained_S_all 1.207
_refine_ls_R_factor_all 0.0434
_refine_ls_R_factor_gt 0.0325
_refine_ls_shift/su_max 0.003
_refine_ls_shift/su_mean 0.000
_refine_ls_structure_factor_coef Fsqd
_refine_ls_weighting_details 'w=1/[\s^2^(Fo^2^)+(0.0102P)^2^+4.4306P] where P=(Fo^2^+2Fc^2^)/3'
_refine_ls_weighting_scheme calc
_refine_ls_wR_factor_gt 0.0592
_refine_ls_wR_factor_ref 0.0631
_reflns_Friedel_coverage 0.000
_reflns_number_gt 9664
_reflns_number_total 11348
_reflns_threshold_expression 'I > 2\s(I)'
_cod_data_source_file d0nj00403k2.cif
_cod_data_source_block mo_nd_hf_t_a
_cod_depositor_comments
;Adding full bibliography for 7059888--7059890.cif.

 Adding full bibliography for 7059888--7059890.cif.
;
_cod_database_code 7059889
_shelx_space_group_comment
;
The symmetry employed for this shelxl refinement is uniquely defined
by the following loop, which should always be used as a source of
symmetry information in preference to the above space-group names.
They are only intended as comments.
;
_shelx_estimated_absorpt_t_max 0.903
_shelx_estimated_absorpt_t_min 0.646
_olex2_refinement_description
;
1. Fixed Uiso
 At 1.2 times of:
  All C(H) groups
2. Rigid body (RIGU) restrains
 F33, C01D, F32, F34, F35, F31, F36
 with sigma for 1-2 distances of 0.004 and sigma for 1-3 distances of 0.004
3. Others
 Sof(F24)=Sof(F26)=Sof(F25)=1-FVAR(1)
 Sof(F21)=Sof(F23)=Sof(F22)=FVAR(1)
 Sof(F36)=Sof(F35)=Sof(F34)=1-FVAR(2)
 Sof(F32)=Sof(F31)=Sof(F33)=FVAR(2)
 Sof(F0AA)=Sof(F2AA)=Sof(F1AA)=1-FVAR(3)
 Sof(F1)=Sof(F2)=Sof(F5)=FVAR(3)
 Sof(F6)=Sof(F8)=Sof(F9)=1-FVAR(4)
 Sof(F00H)=Sof(F00I)=Sof(F00L)=FVAR(4)
 Sof(F3)=Sof(F4)=Sof(F10)=1-FVAR(5)
 Sof(F00F)=Sof(F00V)=Sof(F00Z)=FVAR(5)
 Sof(F7)=Sof(F11)=Sof(F12)=1-FVAR(6)
 Sof(F00J)=Sof(F00O)=Sof(F012)=FVAR(6)
4.a Aromatic/amide H refined with riding coordinates:
 C00K(H00K), C00M(H00M), C00P(H00P), C00W(H00W), C00Y(H00Y), C010(H010),
 C013(H013), C015(H015), C016(H016), C017(H017), C018(H018), C01A(H01A),
 C01C(H01C), C01E(H01E), C01F(H01F), C01H(H01H), C01J(H01J), C01K(H01K),
 C01L(H01L), C01N(H01N), C01O(H01O), C01P(H01P), C01R(H01R), C01S(H01S),
 C01T(H01T), C01U(H01U), C01V(H01V), C01W(H01W), C01X(H01X), C01Y(H01Y),
 C01Z(H01Z), C021(H021), C025(H025)
;
_shelx_shelxl_version_number 2014/7
_olex2_submission_special_instructions 'No special instructions were received'

loop_
_space_group_symop_operation_xyz
'x, y, z'
'-x, y+1/2, -z+1/2'
'-x, -y, -z'
'x, -y-1/2, z-1/2'

loop_
_atom_site_label
_atom_site_type_symbol
_atom_site_fract_x
_atom_site_fract_y
_atom_site_fract_z
_atom_site_U_iso_or_equiv
_atom_site_adp_type
_atom_site_occupancy
_atom_site_site_symmetry_order
_atom_site_calc_flag
_atom_site_refinement_flags_posn
_atom_site_refinement_flags_adp
_atom_site_refinement_flags_occupancy
_atom_site_disorder_assembly
_atom_site_disorder_group
Nd01 Nd 0.25713(2) 0.31584(2) 0.60415(2) 0.04139(6) Uani 1 1 d . . . . .
P002 P 0.23897(6) 0.49652(5) 0.69553(2) 0.04726(17) Uani 1 1 d . . . . .
P003 P 0.22871(5) 0.05172(5) 0.56990(2) 0.04402(16) Uani 1 1 d . . . . .
O004 O 0.20950(15) 0.15659(12) 0.58108(6) 0.0523(5) Uani 1 1 d . . . . .
O005 O 0.10956(14) 0.28559(15) 0.65123(6) 0.0567(5) Uani 1 1 d . . . . .
O006 O 0.27816(14) 0.42085(14) 0.66478(6) 0.0525(5) Uani 1 1 d . . . . .
O007 O 0.29370(16) 0.48046(14) 0.57647(6) 0.0569(5) Uani 1 1 d . . . . .
O008 O 0.31777(15) 0.20008(14) 0.65994(6) 0.0593(5) Uani 1 1 d . . . . .
O009 O 0.29749(16) 0.31006(14) 0.52614(6) 0.0586(5) Uani 1 1 d . . . . .
O00A O 0.09840(15) 0.35494(15) 0.56576(7) 0.0610(5) Uani 1 1 d . . . . .
O00B O 0.44123(15) 0.31501(17) 0.60766(7) 0.0644(5) Uani 1 1 d . . . . .
C00C C 0.1837(2) 0.0272(2) 0.51572(9) 0.0548(7) Uani 1 1 d . . . . .
C00D C 0.3128(2) 0.6069(2) 0.69289(9) 0.0576(7) Uani 1 1 d . . . . .
C00E C 0.3614(2) 0.0228(2) 0.57079(8) 0.0482(6) Uani 1 1 d . . . . .
F00F F 0.3406(10) 0.1255(7) 0.7437(3) 0.125(4) Uani 0.717(18) 1 d . . P A 1
C00G C 0.3119(2) 0.3718(2) 0.49702(9) 0.0573(7) Uani 1 1 d . . . . .
F00H F 0.241(3) 0.272(4) 0.4432(6) 0.256(18) Uani 0.36(2) 1 d . . P B 1
F00I F 0.315(2) 0.3900(14) 0.4201(4) 0.131(8) Uani 0.36(2) 1 d . . P B 1
F00J F 0.3424(16) 0.6740(13) 0.5079(6) 0.117(5) Uani 0.55(4) 1 d . . P C 1
C00K C 0.0843(3) 0.5458(2) 0.63958(10) 0.0630(8) Uani 1 1 d . . . . .
H00K H 0.1342 0.5430 0.6184 0.076 Uiso 1 1 calc R . . . .
F00L F 0.393(3) 0.266(2) 0.4519(8) 0.215(13) Uani 0.36(2) 1 d . . P B 1
C00M C 0.2064(3) -0.0586(3) 0.49373(11) 0.0794(10) Uani 1 1 d . . . . .
H00M H 0.2469 -0.1063 0.5068 0.095 Uiso 1 1 calc R . . . .
C00N C 0.0067(2) 0.3365(2) 0.57152(11) 0.0652(8) Uani 1 1 d . . . . .
F00O F 0.277(2) 0.6739(8) 0.5666(9) 0.146(7) Uani 0.55(4) 1 d . . P C 1
C00P C 0.4074(3) 0.6036(3) 0.67522(12) 0.0781(10) Uani 1 1 d . . . . .
H00P H 0.4317 0.5451 0.6638 0.094 Uiso 1 1 calc R . . . .
C00Q C 0.3184(2) 0.5172(2) 0.54113(10) 0.0559(7) Uani 1 1 d . . . . .
C00R C 0.1099(2) 0.5287(2) 0.68259(9) 0.0524(7) Uani 1 1 d . . . . .
C00S C 0.0163(2) 0.2805(2) 0.64575(10) 0.0580(7) Uani 1 1 d . . . . .
C00T C 0.2433(2) 0.4516(2) 0.75046(9) 0.0522(7) Uani 1 1 d . . . . .
C00U C 0.1653(2) -0.0279(2) 0.60710(9) 0.0518(7) Uani 1 1 d . . . . .
F00V F 0.3539(12) 0.0196(4) 0.6953(3) 0.146(5) Uani 0.717(18) 1 d . . P A 1
C00W C 0.2255(3) 0.3541(3) 0.75699(11) 0.0826(11) Uani 1 1 d . . . . .
H00W H 0.2122 0.3134 0.7333 0.099 Uiso 1 1 calc R . . . .
C00X C 0.3052(5) 0.3291(4) 0.45029(13) 0.0925(13) Uani 1 1 d . . . . .
C00Y C 0.4016(3) -0.0586(3) 0.59104(12) 0.0779(10) Uani 1 1 d . . . . .
H00Y H 0.3593 -0.1017 0.6057 0.093 Uiso 1 1 calc R . . . .
F00Z F 0.4828(6) 0.0752(9) 0.7284(3) 0.135(4) Uani 0.717(18) 1 d . . P A 1
C010 C 0.0662(4) -0.1445(4) 0.66618(19) 0.1160(18) Uani 1 1 d . . . . .
H010 H 0.0323 -0.1836 0.6861 0.139 Uiso 1 1 calc R . . . .
C011 C 0.4008(3) 0.1779(2) 0.67637(10) 0.0610(8) Uani 1 1 d . . . . .
F012 F 0.4338(15) 0.6350(13) 0.5633(7) 0.138(5) Uani 0.55(4) 1 d . . P C 1
C013 C -0.0139(3) 0.5668(2) 0.62767(12) 0.0768(10) Uani 1 1 d . . . . .
H013 H -0.0301 0.5781 0.5986 0.092 Uiso 1 1 calc R . . . .
F32 F -0.0556(11) 0.4604(9) 0.5262(5) 0.135(4) Uani 0.418(15) 1 d . U P D 1
C015 C 0.4261(2) 0.0863(2) 0.54976(11) 0.0645(8) Uani 1 1 d . . . . .
H015 H 0.4003 0.1418 0.5360 0.077 Uiso 1 1 calc R . . . .
C016 C 0.2464(3) 0.3750(4) 0.83334(13) 0.0981(14) Uani 1 1 d . . . . .
H016 H 0.2474 0.3491 0.8613 0.118 Uiso 1 1 calc R . . . .
C017 C 0.2632(3) 0.5105(3) 0.78589(10) 0.0787(10) Uani 1 1 d . . . . .
H017 H 0.2761 0.5770 0.7819 0.094 Uiso 1 1 calc R . . . .
C018 C 0.5289(3) 0.0677(3) 0.54909(12) 0.0783(10) Uani 1 1 d . . . . .
H018 H 0.5723 0.1110 0.5352 0.094 Uiso 1 1 calc R . . . .
C019 C 0.3951(4) 0.0986(3) 0.71158(14) 0.0852(11) Uani 1 1 d . . . . .
C01A C 0.5044(3) -0.0764(3) 0.58960(13) 0.0958(13) Uani 1 1 d . . . . .
H01A H 0.5311 -0.1319 0.6031 0.115 Uiso 1 1 calc R . . . .
C01B C 0.5064(2) 0.2821(3) 0.63281(12) 0.0753(10) Uani 1 1 d . . . . .
C01C C -0.0389(2) 0.3015(2) 0.60854(12) 0.0717(9) Uani 1 1 d . . . . .
H01C H -0.1088 0.2919 0.6084 0.086 Uiso 1 1 calc R . . . .
C01D C -0.0610(4) 0.3566(4) 0.5316(2) 0.1048(14) Uani 1 1 d . U . . .
C01E C 0.4944(3) 0.2158(3) 0.66625(12) 0.0849(11) Uani 1 1 d . . . . .
H01E H 0.5510 0.1961 0.6824 0.102 Uiso 1 1 calc R . . . .
C01F C 0.5667(3) -0.0140(3) 0.56874(12) 0.0832(11) Uani 1 1 d . . . . .
H01F H 0.6360 -0.0269 0.5678 0.100 Uiso 1 1 calc R . . . .
F31 F -0.0036(12) 0.3625(12) 0.4931(4) 0.146(4) Uani 0.418(15) 1 d . U P D 1
C01H C 0.2774(3) 0.6949(2) 0.70987(13) 0.0882(11) Uani 1 1 d . . . . .
H01H H 0.2128 0.6984 0.7217 0.106 Uiso 1 1 calc R . . . .
C01I C -0.0429(3) 0.2461(4) 0.68549(15) 0.0865(11) Uani 1 1 d . . . . .
C01J C 0.4672(4) 0.6873(4) 0.67434(14) 0.1030(14) Uani 1 1 d . . . . .
H01J H 0.5312 0.6851 0.6620 0.124 Uiso 1 1 calc R . . . .
C01K C 0.3274(3) 0.4716(2) 0.50147(10) 0.0669(8) Uani 1 1 d . . . . .
H01K H 0.3442 0.5086 0.4772 0.080 Uiso 1 1 calc R . . . .
C01L C 0.1677(4) -0.0725(4) 0.45177(16) 0.1167(19) Uani 1 1 d . . . . .
H01L H 0.1819 -0.1302 0.4369 0.140 Uiso 1 1 calc R . . . .
C01M C 0.3393(4) 0.6281(3) 0.54378(14) 0.0890(12) Uani 1 1 d . . . . .
C01N C 0.0994(4) -0.1833(3) 0.62892(19) 0.1105(16) Uani 1 1 d . . . . .
H01N H 0.0890 -0.2496 0.6232 0.133 Uiso 1 1 calc R . . . .
C01O C 0.1317(3) 0.0105(3) 0.64537(12) 0.0845(11) Uani 1 1 d . . . . .
H01O H 0.1422 0.0764 0.6516 0.101 Uiso 1 1 calc R . . . .
C01P C 0.2641(4) 0.4715(4) 0.82716(12) 0.1020(14) Uani 1 1 d . . . . .
H01P H 0.2771 0.5118 0.8510 0.122 Uiso 1 1 calc R . . . .
F33 F -0.1186(16) 0.2810(12) 0.5210(5) 0.173(7) Uani 0.418(15) 1 d . U P D 1
C01R C 0.2272(4) 0.3157(3) 0.79865(13) 0.1046(14) Uani 1 1 d . . . . .
H01R H 0.2152 0.2492 0.8029 0.126 Uiso 1 1 calc R . . . .
C01S C 0.3387(5) 0.7771(3) 0.70910(17) 0.1143(16) Uani 1 1 d . . . . .
H01S H 0.3155 0.8359 0.7207 0.137 Uiso 1 1 calc R . . . .
C01T C 0.1488(3) -0.1259(2) 0.59894(13) 0.0841(11) Uani 1 1 d . . . . .
H01T H 0.1711 -0.1535 0.5731 0.101 Uiso 1 1 calc R . . . .
C01U C 0.1097(4) -0.0028(6) 0.43241(16) 0.136(3) Uani 1 1 d . . . . .
H01U H 0.0841 -0.0130 0.4044 0.163 Uiso 1 1 calc R . . . .
C01V C 0.1254(3) 0.0968(3) 0.49559(12) 0.0905(12) Uani 1 1 d . . . . .
H01V H 0.1099 0.1548 0.5100 0.109 Uiso 1 1 calc R . . . .
C01W C 0.0892(4) 0.0807(5) 0.45345(16) 0.132(2) Uani 1 1 d . . . . .
H01W H 0.0502 0.1287 0.4397 0.158 Uiso 1 1 calc R . . . .
C01X C -0.0875(3) 0.5712(3) 0.65814(15) 0.0943(13) Uani 1 1 d . . . . .
H01X H -0.1542 0.5842 0.6498 0.113 Uiso 1 1 calc R . . . .
C01Y C 0.0821(4) -0.0484(4) 0.67470(15) 0.1220(18) Uani 1 1 d . . . . .
H01Y H 0.0593 -0.0217 0.7007 0.146 Uiso 1 1 calc R . . . .
C01Z C 0.4323(5) 0.7726(4) 0.69155(17) 0.1132(17) Uani 1 1 d . . . . .
H01Z H 0.4731 0.8282 0.6913 0.136 Uiso 1 1 calc R . . . .
C021 C -0.0637(3) 0.5567(4) 0.70080(15) 0.1159(17) Uani 1 1 d . . . . .
H021 H -0.1138 0.5615 0.7218 0.139 Uiso 1 1 calc R . . . .
F21 F -0.1330(8) 0.278(2) 0.6897(5) 0.155(9) Uani 0.47(3) 1 d . . P E 1
F23 F -0.0012(10) 0.269(2) 0.7232(3) 0.136(7) Uani 0.47(3) 1 d . . P E 1
C025 C 0.0355(3) 0.5346(3) 0.71317(12) 0.0907(12) Uani 1 1 d . . . . .
H025 H 0.0513 0.5237 0.7423 0.109 Uiso 1 1 calc R . . . .
F22 F -0.052(2) 0.1500(9) 0.6857(7) 0.154(10) Uani 0.47(3) 1 d . . P E 1
F24 F -0.088(2) 0.3167(9) 0.7028(7) 0.192(11) Uani 0.53(3) 1 d . . P E -1
F26 F 0.0156(7) 0.2012(17) 0.7123(6) 0.135(7) Uani 0.53(3) 1 d . . P E -1
F25 F -0.1126(15) 0.1826(17) 0.6741(4) 0.158(8) Uani 0.53(3) 1 d . . P E -1
C7 C 0.6140(4) 0.3186(9) 0.6232(3) 0.137(3) Uani 1 1 d . . . . .
F1 F 0.6322(10) 0.319(3) 0.5828(4) 0.198(13) Uani 0.53(4) 1 d . . P F 2
F2 F 0.6836(9) 0.265(3) 0.6427(11) 0.237(18) Uani 0.53(4) 1 d . . P F 2
F5 F 0.6224(16) 0.399(3) 0.6383(12) 0.239(14) Uani 0.53(4) 1 d . . P F 2
F36 F -0.0377(7) 0.3108(11) 0.4993(3) 0.147(4) Uani 0.582(15) 1 d . U P D -1
F35 F -0.1612(3) 0.3457(9) 0.5418(3) 0.136(4) Uani 0.582(15) 1 d . U P D -1
F34 F -0.0957(10) 0.4354(10) 0.5279(4) 0.161(3) Uani 0.582(15) 1 d . U P D -1
F0AA F 0.6139(16) 0.411(2) 0.6071(14) 0.208(17) Uani 0.47(4) 1 d . . P F 1
F2AA F 0.6691(18) 0.260(2) 0.6066(18) 0.26(2) Uani 0.47(4) 1 d . . P F 1
F1AA F 0.6616(15) 0.348(3) 0.6611(7) 0.181(10) Uani 0.47(4) 1 d . . P F 1
F6 F 0.3613(15) 0.3801(11) 0.4232(4) 0.169(6) Uani 0.64(2) 1 d . . P B 2
F8 F 0.2072(7) 0.3223(8) 0.4384(3) 0.136(4) Uani 0.64(2) 1 d . . P B 2
F9 F 0.3425(11) 0.2420(7) 0.4476(3) 0.113(4) Uani 0.64(2) 1 d . . P B 2
F3 F 0.306(2) 0.065(4) 0.7193(13) 0.204(19) Uani 0.283(18) 1 d . . P A 2
F4 F 0.409(5) 0.138(2) 0.7492(6) 0.215(19) Uani 0.283(18) 1 d . . P A 2
F7 F 0.381(4) 0.661(2) 0.5077(8) 0.161(9) Uani 0.45(4) 1 d . . P C 2
F10 F 0.459(3) 0.033(2) 0.7087(18) 0.22(2) Uani 0.283(18) 1 d . . P A 2
F11 F 0.2443(16) 0.6711(13) 0.5497(7) 0.149(7) Uani 0.45(4) 1 d . . P C 2
F12 F 0.386(3) 0.6574(11) 0.5771(6) 0.120(8) Uani 0.45(4) 1 d . . P C 2

loop_
_atom_site_aniso_label
_atom_site_aniso_U_11
_atom_site_aniso_U_22
_atom_site_aniso_U_33
_atom_site_aniso_U_23
_atom_site_aniso_U_13
_atom_site_aniso_U_12
Nd01 0.04512(8) 0.03859(8) 0.04049(8) -0.00057(6) 0.00138(5) 0.00178(7)
P002 0.0559(4) 0.0450(4) 0.0408(4) -0.0045(3) -0.0005(3) 0.0015(3)
P003 0.0497(4) 0.0378(3) 0.0447(4) -0.0045(3) 0.0023(3) -0.0025(3)
O004 0.0638(12) 0.0383(10) 0.0549(11) -0.0035(8) 0.0014(9) 0.0016(8)
O005 0.0468(11) 0.0676(13) 0.0558(11) -0.0004(10) 0.0042(9) -0.0012(9)
O006 0.0589(12) 0.0524(11) 0.0464(10) -0.0078(8) 0.0017(9) 0.0022(9)
O007 0.0760(14) 0.0459(11) 0.0488(11) 0.0038(9) 0.0030(10) -0.0034(10)
O008 0.0588(12) 0.0529(12) 0.0658(12) 0.0104(10) -0.0102(10) 0.0014(10)
O009 0.0761(14) 0.0544(11) 0.0455(10) 0.0015(9) 0.0075(9) 0.0055(10)
O00A 0.0537(12) 0.0602(12) 0.0690(13) 0.0127(10) -0.0074(10) 0.0009(10)
O00B 0.0484(11) 0.0811(14) 0.0637(12) 0.0079(12) 0.0040(10) 0.0050(11)
C00C 0.0495(16) 0.0676(19) 0.0472(15) -0.0074(14) 0.0027(13) -0.0143(14)
C00D 0.071(2) 0.0516(17) 0.0501(16) 0.0044(13) -0.0108(14) -0.0062(15)
C00E 0.0499(16) 0.0493(15) 0.0456(15) -0.0063(12) 0.0023(12) 0.0006(12)
F00F 0.153(7) 0.123(6) 0.100(6) 0.047(4) 0.031(5) 0.035(5)
C00G 0.0631(19) 0.0648(19) 0.0442(15) 0.0053(14) 0.0064(13) 0.0100(15)
F00H 0.39(4) 0.31(3) 0.074(9) -0.077(14) 0.063(17) -0.24(3)
F00I 0.26(2) 0.092(7) 0.035(5) 0.011(5) -0.031(10) -0.026(10)
F00J 0.191(10) 0.061(4) 0.098(9) 0.038(5) -0.028(9) -0.016(5)
C00K 0.074(2) 0.0535(17) 0.0614(19) 0.0035(14) -0.0038(16) 0.0108(16)
F00L 0.30(3) 0.179(16) 0.166(16) -0.075(13) 0.106(16) -0.008(19)
C00M 0.083(2) 0.088(3) 0.067(2) -0.0324(19) 0.0152(18) -0.022(2)
C00N 0.0558(19) 0.0536(18) 0.086(2) 0.0118(16) -0.0210(17) -0.0036(14)
F00O 0.229(16) 0.049(3) 0.162(13) -0.012(6) 0.077(12) 0.002(7)
C00P 0.081(3) 0.077(2) 0.076(2) 0.0030(19) 0.0007(19) -0.016(2)
C00Q 0.0571(18) 0.0518(16) 0.0586(18) 0.0113(14) -0.0077(14) -0.0002(14)
C00R 0.0594(18) 0.0456(15) 0.0522(16) -0.0074(12) -0.0008(13) 0.0048(13)
C00S 0.0501(17) 0.0518(16) 0.072(2) -0.0009(14) 0.0068(15) -0.0052(13)
C00T 0.0576(17) 0.0555(17) 0.0434(15) -0.0016(13) 0.0003(12) 0.0043(14)
C00U 0.0506(16) 0.0441(15) 0.0607(17) 0.0051(13) 0.0050(13) -0.0004(12)
F00V 0.258(13) 0.057(3) 0.120(5) 0.029(3) -0.071(6) -0.029(4)
C00W 0.125(3) 0.068(2) 0.0547(19) 0.0052(17) 0.002(2) -0.011(2)
C00X 0.135(4) 0.086(3) 0.056(2) 0.001(2) 0.018(3) 0.013(3)
C00Y 0.063(2) 0.081(2) 0.090(3) 0.026(2) 0.0155(18) 0.0141(18)
F00Z 0.120(5) 0.171(9) 0.113(5) 0.063(5) -0.039(4) 0.036(5)
C010 0.088(3) 0.128(4) 0.132(4) 0.070(4) 0.028(3) -0.004(3)
C011 0.071(2) 0.0579(18) 0.0541(17) -0.0036(15) -0.0145(15) 0.0070(16)
F012 0.126(8) 0.108(6) 0.179(10) -0.001(7) -0.032(7) -0.050(5)
C013 0.087(3) 0.065(2) 0.078(2) -0.0019(18) -0.019(2) 0.0167(19)
F32 0.114(8) 0.122(5) 0.168(7) 0.092(4) -0.056(6) -0.027(4)
C015 0.0572(19) 0.0594(19) 0.077(2) 0.0022(16) 0.0109(16) 0.0004(15)
C016 0.114(3) 0.128(4) 0.052(2) 0.027(2) 0.002(2) 0.009(3)
C017 0.112(3) 0.072(2) 0.0514(19) -0.0067(16) -0.0089(18) 0.001(2)
C018 0.056(2) 0.088(3) 0.091(3) -0.001(2) 0.0174(18) -0.0070(19)
C019 0.100(3) 0.081(3) 0.074(3) 0.012(2) -0.026(3) 0.012(3)
C01A 0.068(2) 0.116(3) 0.103(3) 0.038(3) 0.011(2) 0.029(2)
C01B 0.0474(18) 0.104(3) 0.074(2) 0.004(2) -0.0014(16) 0.0030(18)
C01C 0.0446(17) 0.073(2) 0.097(3) 0.0162(19) -0.0069(17) -0.0119(15)
C01D 0.072(3) 0.116(4) 0.125(4) 0.048(3) -0.036(3) -0.013(2)
C01E 0.055(2) 0.114(3) 0.085(3) 0.020(2) -0.0206(18) 0.008(2)
C01F 0.052(2) 0.118(3) 0.079(2) 0.000(2) 0.0021(18) 0.014(2)
F31 0.134(7) 0.201(9) 0.102(5) 0.042(5) -0.056(4) -0.034(6)
C01H 0.103(3) 0.051(2) 0.111(3) -0.007(2) -0.004(2) -0.002(2)
C01I 0.066(3) 0.100(3) 0.094(3) 0.011(3) 0.020(2) -0.011(2)
C01J 0.102(3) 0.109(4) 0.098(3) 0.015(3) 0.000(2) -0.042(3)
C01K 0.085(2) 0.063(2) 0.0527(18) 0.0164(15) 0.0046(16) -0.0009(17)
C01L 0.113(4) 0.157(5) 0.080(3) -0.062(3) 0.027(3) -0.065(4)
C01M 0.130(4) 0.063(2) 0.073(3) 0.016(2) -0.016(3) -0.023(3)
C01N 0.110(4) 0.068(3) 0.154(5) 0.043(3) 0.011(3) -0.018(2)
C01O 0.100(3) 0.080(2) 0.075(2) 0.0053(19) 0.034(2) 0.000(2)
C01P 0.142(4) 0.120(4) 0.044(2) -0.004(2) -0.014(2) 0.005(3)
F33 0.185(14) 0.168(9) 0.163(10) 0.064(7) -0.112(9) -0.096(9)
C01R 0.154(4) 0.085(3) 0.075(3) 0.028(2) 0.008(3) -0.011(3)
C01S 0.155(5) 0.048(2) 0.139(4) -0.002(2) -0.018(4) -0.012(3)
C01T 0.103(3) 0.0506(19) 0.099(3) 0.0073(18) 0.020(2) -0.0106(19)
C01U 0.104(4) 0.242(8) 0.061(3) -0.027(4) -0.006(3) -0.074(5)
C01V 0.089(3) 0.116(3) 0.067(2) 0.000(2) -0.019(2) 0.000(2)
C01W 0.116(4) 0.205(7) 0.073(3) 0.018(4) -0.041(3) -0.018(4)
C01X 0.073(3) 0.103(3) 0.106(3) -0.009(3) -0.023(2) 0.026(2)
C01Y 0.139(4) 0.135(5) 0.093(3) 0.028(3) 0.057(3) 0.006(4)
C01Z 0.145(5) 0.079(3) 0.115(4) 0.015(3) -0.025(3) -0.049(3)
C021 0.074(3) 0.178(5) 0.096(3) -0.002(3) 0.012(2) 0.038(3)
F21 0.059(5) 0.26(2) 0.148(9) 0.062(12) 0.042(5) 0.029(7)
F23 0.090(8) 0.248(18) 0.071(4) -0.016(7) 0.029(4) -0.033(9)
C025 0.069(2) 0.142(4) 0.062(2) -0.001(2) 0.0017(18) 0.030(2)
F22 0.19(2) 0.103(6) 0.169(16) 0.035(7) 0.085(16) -0.028(9)
F24 0.24(2) 0.128(7) 0.208(15) -0.019(7) 0.165(16) 0.019(10)
F26 0.099(5) 0.203(15) 0.106(9) 0.075(9) 0.035(5) 0.005(8)
F25 0.137(10) 0.182(18) 0.155(7) 0.018(10) 0.030(8) -0.102(11)
C7 0.056(3) 0.201(8) 0.152(7) 0.044(6) -0.011(4) -0.016(5)
F1 0.076(6) 0.38(4) 0.139(9) 0.084(12) 0.044(5) -0.023(10)
F2 0.047(4) 0.38(4) 0.29(3) 0.16(3) -0.021(10) 0.017(10)
F5 0.122(12) 0.28(3) 0.32(4) 0.04(2) -0.030(16) -0.108(17)
F36 0.119(7) 0.230(11) 0.092(5) -0.007(6) -0.046(4) 0.031(6)
F35 0.050(3) 0.213(8) 0.142(5) 0.060(5) -0.033(3) -0.005(3)
F34 0.125(7) 0.164(7) 0.192(7) 0.051(5) -0.053(6) 0.036(5)
F0AA 0.112(9) 0.21(2) 0.30(4) 0.14(3) -0.024(16) -0.080(10)
F2AA 0.092(15) 0.27(3) 0.42(5) -0.11(3) 0.13(2) -0.020(14)
F1AA 0.079(11) 0.26(2) 0.198(13) 0.001(13) -0.036(7) -0.068(12)
F6 0.270(13) 0.164(8) 0.073(6) 0.003(5) 0.091(7) -0.016(8)
F8 0.131(6) 0.184(8) 0.093(4) -0.040(4) -0.057(4) 0.037(7)
F9 0.179(9) 0.093(5) 0.068(3) -0.024(3) 0.004(5) 0.042(6)
F3 0.139(16) 0.29(4) 0.18(2) 0.18(2) -0.085(17) -0.12(2)
F4 0.34(5) 0.24(3) 0.067(9) 0.041(12) -0.06(2) -0.11(3)
F7 0.29(3) 0.093(11) 0.104(12) 0.026(7) 0.057(14) -0.067(13)
F10 0.26(4) 0.101(16) 0.30(4) 0.086(19) 0.07(3) 0.10(2)
F11 0.232(14) 0.072(6) 0.143(10) -0.021(6) -0.054(13) 0.045(7)
F12 0.194(17) 0.066(6) 0.098(8) 0.020(5) -0.069(9) -0.049(8)

loop_
_atom_type_symbol
_atom_type_description
_atom_type_scat_dispersion_real
_atom_type_scat_dispersion_imag
_atom_type_scat_source
C C 0.0033 0.0016 'International Tables Vol C Tables 4.2.6.8 and 6.1.1.4'
H H 0.0000 0.0000 'International Tables Vol C Tables 4.2.6.8 and 6.1.1.4'
F F 0.0171 0.0103 'International Tables Vol C Tables 4.2.6.8 and 6.1.1.4'
Nd Nd -0.1943 3.0179 'International Tables Vol C Tables 4.2.6.8 and 6.1.1.4'
O O 0.0106 0.0060 'International Tables Vol C Tables 4.2.6.8 and 6.1.1.4'
P P 0.1023 0.0942 'International Tables Vol C Tables 4.2.6.8 and 6.1.1.4'

loop_
_exptl_crystal_face_index_h
_exptl_crystal_face_index_k
_exptl_crystal_face_index_l
_exptl_crystal_face_perp_dist
0.00 1.00 1.00 0.1100
0.00 -1.00 -1.00 0.0680
1.00 0.00 1.00 0.0230
-1.00 0.00 -1.00 0.0740
-1.00 0.00 1.00 0.0440
1.00 0.00 -1.00 0.0260
0.00 0.00 -1.00 0.0580
0.00 0.00 1.00 0.0490

loop_
_geom_angle_atom_site_label_1
_geom_angle_atom_site_label_2
_geom_angle_atom_site_label_3
_geom_angle
_geom_angle_site_symmetry_1
_geom_angle_site_symmetry_3
_geom_angle_publ_flag
O004 Nd01 O005 79.30(7) . . ?
O004 Nd01 O007 142.10(6) . . ?
O004 Nd01 O008 72.71(6) . . ?
O004 Nd01 O009 74.84(7) . . ?
O004 Nd01 O00A 80.39(7) . . ?
O004 Nd01 O00B 105.70(7) . . ?
O006 Nd01 O004 145.12(6) . . ?
O006 Nd01 O005 74.10(6) . . ?
O006 Nd01 O007 72.35(6) . . ?
O006 Nd01 O008 78.75(7) . . ?
O006 Nd01 O009 139.63(7) . . ?
O006 Nd01 O00A 109.87(7) . . ?
O006 Nd01 O00B 81.91(7) . . ?
O007 Nd01 O005 121.01(7) . . ?
O007 Nd01 O008 140.07(7) . . ?
O007 Nd01 O009 69.26(6) . . ?
O008 Nd01 O005 74.73(7) . . ?
O008 Nd01 O009 125.90(7) . . ?
O009 Nd01 O005 138.10(7) . . ?
O00A Nd01 O005 69.17(7) . . ?
O00A Nd01 O007 78.68(7) . . ?
O00A Nd01 O008 138.19(7) . . ?
O00A Nd01 O009 74.38(7) . . ?
O00B Nd01 O005 139.99(7) . . ?
O00B Nd01 O007 79.59(7) . . ?
O00B Nd01 O008 69.43(7) . . ?
O00B Nd01 O009 79.42(7) . . ?
O00B Nd01 O00A 150.52(7) . . ?
O006 P002 C00D 111.04(13) . . ?
O006 P002 C00R 111.21(12) . . ?
O006 P002 C00T 110.56(12) . . ?
C00D P002 C00R 107.30(14) . . ?
C00D P002 C00T 108.48(13) . . ?
C00T P002 C00R 108.12(13) . . ?
O004 P003 C00C 109.69(13) . . ?
O004 P003 C00E 112.04(12) . . ?
O004 P003 C00U 110.67(12) . . ?
C00E P003 C00C 106.62(13) . . ?
C00U P003 C00C 109.12(14) . . ?
C00U P003 C00E 108.58(13) . . ?
P003 O004 Nd01 154.49(12) . . ?
C00S O005 Nd01 135.64(19) . . ?
P002 O006 Nd01 151.39(12) . . ?
C00Q O007 Nd01 136.63(19) . . ?
C011 O008 Nd01 136.1(2) . . ?
C00G O009 Nd01 135.60(19) . . ?
C00N O00A Nd01 135.31(19) . . ?
C01B O00B Nd01 135.9(2) . . ?
C00M C00C P003 122.6(3) . . ?
C01V C00C P003 118.0(3) . . ?
C01V C00C C00M 119.3(3) . . ?
C00P C00D P002 119.2(3) . . ?
C00P C00D C01H 119.3(3) . . ?
C01H C00D P002 121.5(3) . . ?
C00Y C00E P003 123.7(2) . . ?
C00Y C00E C015 118.7(3) . . ?
C015 C00E P003 117.6(2) . . ?
O009 C00G C00X 113.9(3) . . ?
O009 C00G C01K 128.2(3) . . ?
C01K C00G C00X 117.9(3) . . ?
C00R C00K H00K 119.6 . . ?
C013 C00K H00K 119.6 . . ?
C013 C00K C00R 120.7(3) . . ?
C00C C00M H00M 120.4 . . ?
C00C C00M C01L 119.1(4) . . ?
C01L C00M H00M 120.4 . . ?
O00A C00N C01C 128.2(3) . . ?
O00A C00N C01D 114.0(3) . . ?
C01C C00N C01D 117.8(3) . . ?
C00D C00P H00P 120.0 . . ?
C00D C00P C01J 120.1(4) . . ?
C01J C00P H00P 120.0 . . ?
O007 C00Q C01K 128.3(3) . . ?
O007 C00Q C01M 113.4(3) . . ?
C01K C00Q C01M 118.3(3) . . ?
C00K C00R P002 118.3(2) . . ?
C025 C00R P002 123.1(2) . . ?
C025 C00R C00K 118.6(3) . . ?
O005 C00S C01C 127.9(3) . . ?
O005 C00S C01I 115.0(3) . . ?
C01C C00S C01I 117.2(3) . . ?
C00W C00T P002 117.8(2) . . ?
C00W C00T C017 118.9(3) . . ?
C017 C00T P002 123.2(2) . . ?
C01O C00U P003 118.4(2) . . ?
C01O C00U C01T 118.5(3) . . ?
C01T C00U P003 123.2(3) . . ?
C00T C00W H00W 119.9 . . ?
C00T C00W C01R 120.3(4) . . ?
C01R C00W H00W 119.9 . . ?
F00H C00X C00G 117.2(8) . . ?
F00H C00X F00I 112.9(19) . . ?
F00H C00X F00L 100(2) . . ?
F00I C00X C00G 115.6(8) . . ?
F00I C00X F00L 109.2(15) . . ?
F00L C00X C00G 99.0(12) . . ?
F6 C00X C00G 111.1(7) . . ?
F6 C00X F8 114.2(9) . . ?
F8 C00X C00G 108.9(5) . . ?
F9 C00X C00G 112.9(5) . . ?
F9 C00X F6 103.2(9) . . ?
F9 C00X F8 106.6(8) . . ?
C00E C00Y H00Y 119.9 . . ?
C00E C00Y C01A 120.1(3) . . ?
C01A C00Y H00Y 119.9 . . ?
C01N C010 H010 120.1 . . ?
C01N C010 C01Y 119.8(4) . . ?
C01Y C010 H010 120.1 . . ?
O008 C011 C019 114.2(3) . . ?
O008 C011 C01E 127.3(3) . . ?
C01E C011 C019 118.4(3) . . ?
C00K C013 H013 119.8 . . ?
C01X C013 C00K 120.3(4) . . ?
C01X C013 H013 119.8 . . ?
F34 F32 C01D 54.0(18) . . ?
C00E C015 H015 119.9 . . ?
C018 C015 C00E 120.3(3) . . ?
C018 C015 H015 119.9 . . ?
C01P C016 H016 120.0 . . ?
C01P C016 C01R 120.0(4) . . ?
C01R C016 H016 120.0 . . ?
C00T C017 H017 119.9 . . ?
C01P C017 C00T 120.2(4) . . ?
C01P C017 H017 119.9 . . ?
C015 C018 H018 120.0 . . ?
C01F C018 C015 120.0(3) . . ?
C01F C018 H018 120.0 . . ?
F00F C019 F00V 107.4(7) . . ?
F00F C019 F00Z 105.5(6) . . ?
F00F C019 C011 112.0(4) . . ?
F00V C019 C011 109.6(4) . . ?
F00Z C019 F00V 108.3(6) . . ?
F00Z C019 C011 113.7(6) . . ?
F3 C019 C011 115.8(9) . . ?
F3 C019 F4 96.2(16) . . ?
F4 C019 C011 109.4(12) . . ?
F10 C019 C011 114.9(16) . . ?
F10 C019 F3 112(2) . . ?
F10 C019 F4 106.0(18) . . ?
C00Y C01A H01A 119.7 . . ?
C01F C01A C00Y 120.5(4) . . ?
C01F C01A H01A 119.7 . . ?
O00B C01B C01E 128.3(3) . . ?
O00B C01B C7 113.6(4) . . ?
C01E C01B C7 118.0(4) . . ?
C00N C01C C00S 121.7(3) . . ?
C00N C01C H01C 119.2 . . ?
C00S C01C H01C 119.2 . . ?
F32 C01D C00N 104.0(7) . . ?
F31 C01D C00N 111.5(7) . . ?
F31 C01D F32 79.5(9) . . ?
F33 C01D C00N 112.8(5) . . ?
F33 C01D F32 140.8(11) . . ?
F33 C01D F31 98.5(11) . . ?
F33 C01D F35 54.4(8) . . ?
F36 C01D C00N 114.3(6) . . ?
F36 C01D F32 113.6(12) . . ?
F36 C01D F31 37.1(7) . . ?
F36 C01D F33 63.0(9) . . ?
F36 C01D F35 112.6(7) . . ?
F35 C01D C00N 110.7(5) . . ?
F35 C01D F32 100.6(11) . . ?
F35 C01D F31 136.3(7) . . ?
F34 C01D C00N 117.7(9) . . ?
F34 C01D F32 25.9(8) . . ?
F34 C01D F31 94.5(11) . . ?
F34 C01D F33 117.9(15) . . ?
F34 C01D F36 119.5(11) . . ?
F34 C01D F35 75.2(11) . . ?
C011 C01E C01B 121.7(3) . . ?
C011 C01E H01E 119.2 . . ?
C01B C01E H01E 119.2 . . ?
C018 C01F H01F 119.8 . . ?
C01A C01F C018 120.3(3) . . ?
C01A C01F H01F 119.8 . . ?
F36 F31 C01D 58.7(11) . . ?
C00D C01H H01H 120.2 . . ?
C01S C01H C00D 119.6(4) . . ?
C01S C01H H01H 120.2 . . ?
F21 C01I C00S 117.6(7) . . ?
F21 C01I F23 102.1(9) . . ?
F21 C01I F22 104.7(9) . . ?
F21 C01I F26 130.8(9) . . ?
F21 C01I F25 66.2(8) . . ?
F23 C01I C00S 114.6(6) . . ?
F22 C01I C00S 110.8(7) . . ?
F22 C01I F23 105.7(10) . . ?
F24 C01I C00S 110.7(7) . . ?
F24 C01I F21 41.1(9) . . ?
F24 C01I F23 68.9(9) . . ?
F24 C01I F22 136.0(8) . . ?
F24 C01I F26 112.5(10) . . ?
F24 C01I F25 106.5(9) . . ?
F26 C01I C00S 110.6(6) . . ?
F26 C01I F23 46.0(6) . . ?
F26 C01I F22 64.6(8) . . ?
F26 C01I F25 105.8(9) . . ?
F25 C01I C00S 110.6(7) . . ?
F25 C01I F23 133.0(8) . . ?
F25 C01I F22 44.0(6) . . ?
C00P C01J H01J 120.0 . . ?
C01Z C01J C00P 120.1(5) . . ?
C01Z C01J H01J 120.0 . . ?
C00G C01K H01K 119.4 . . ?
C00Q C01K C00G 121.2(3) . . ?
C00Q C01K H01K 119.4 . . ?
C00M C01L H01L 119.6 . . ?
C01U C01L C00M 120.7(5) . . ?
C01U C01L H01L 119.6 . . ?
F00J C01M C00Q 116.5(10) . . ?
F00J C01M F012 107.8(11) . . ?
F00O C01M F00J 105.5(13) . . ?
F00O C01M C00Q 113.7(7) . . ?
F00O C01M F012 108.5(11) . . ?
F012 C01M C00Q 104.5(8) . . ?
F7 C01M C00Q 111.4(14) . . ?
F7 C01M F11 110.6(18) . . ?
F11 C01M C00Q 105.1(9) . . ?
F12 C01M C00Q 116.3(6) . . ?
F12 C01M F7 111.8(14) . . ?
F12 C01M F11 101.0(15) . . ?
C010 C01N H01N 119.7 . . ?
C010 C01N C01T 120.5(4) . . ?
C01T C01N H01N 119.7 . . ?
C00U C01O H01O 120.0 . . ?
C00U C01O C01Y 120.1(4) . . ?
C01Y C01O H01O 120.0 . . ?
C016 C01P C017 120.5(4) . . ?
C016 C01P H01P 119.7 . . ?
C017 C01P H01P 119.7 . . ?
C01D F33 F36 54.7(5) . . ?
F35 F33 C01D 64.9(8) . . ?
F35 F33 F36 114.6(10) . . ?
C00W C01R H01R 120.0 . . ?
C016 C01R C00W 120.1(4) . . ?
C016 C01R H01R 120.0 . . ?
C01H C01S H01S 119.8 . . ?
C01Z C01S C01H 120.4(5) . . ?
C01Z C01S H01S 119.8 . . ?
C00U C01T C01N 120.3(4) . . ?
C00U C01T H01T 119.8 . . ?
C01N C01T H01T 119.8 . . ?
C01L C01U H01U 120.0 . . ?
C01W C01U C01L 120.1(5) . . ?
C01W C01U H01U 120.0 . . ?
C00C C01V H01V 120.1 . . ?
C00C C01V C01W 119.8(5) . . ?
C01W C01V H01V 120.1 . . ?
C01U C01W C01V 120.9(6) . . ?
C01U C01W H01W 119.5 . . ?
C01V C01W H01W 119.5 . . ?
C013 C01X H01X 120.0 . . ?
C013 C01X C021 120.0(4) . . ?
C021 C01X H01X 120.0 . . ?
C010 C01Y C01O 120.8(5) . . ?
C010 C01Y H01Y 119.6 . . ?
C01O C01Y H01Y 119.6 . . ?
C01J C01Z H01Z 119.7 . . ?
C01S C01Z C01J 120.5(4) . . ?
C01S C01Z H01Z 119.7 . . ?
C01X C021 H021 119.9 . . ?
C01X C021 C025 120.1(4) . . ?
C025 C021 H021 119.9 . . ?
C01I F21 F25 58.1(7) . . ?
F24 F21 C01I 68.6(11) . . ?
F24 F21 F25 125.4(17) . . ?
C01I F23 F24 53.6(7) . . ?
F26 F23 C01I 65.1(9) . . ?
F26 F23 F24 116.0(15) . . ?
C00R C025 C021 120.3(4) . . ?
C00R C025 H025 119.9 . . ?
C021 C025 H025 119.9 . . ?
C01I F22 F26 56.4(7) . . ?
F25 F22 C01I 67.5(12) . . ?
F25 F22 F26 120.1(19) . . ?
C01I F24 F23 57.5(7) . . ?
F21 F24 C01I 70.4(12) . . ?
F21 F24 F23 116.4(18) . . ?
C01I F26 F22 59.0(7) . . ?
F23 F26 C01I 69.0(10) . . ?
F23 F26 F22 121.0(16) . . ?
C01I F25 F21 55.7(7) . . ?
F22 F25 C01I 68.5(12) . . ?
F22 F25 F21 117(2) . . ?
F1 C7 C01B 111.9(10) . . ?
F1 C7 F2 107.9(16) . . ?
F2 C7 C01B 111.9(11) . . ?
F5 C7 C01B 107.7(13) . . ?
F5 C7 F1 111.3(18) . . ?
F5 C7 F2 106.0(19) . . ?
F0AA C7 C01B 112.0(11) . . ?
F0AA C7 F1AA 92.0(19) . . ?
F2AA C7 C01B 115.7(12) . . ?
F2AA C7 F0AA 117(2) . . ?
F2AA C7 F1AA 106.5(18) . . ?
F1AA C7 C01B 110.2(9) . . ?
C01D F36 F33 62.3(7) . . ?
F31 F36 C01D 84.1(16) . . ?
F31 F36 F33 142(2) . . ?
C01D F35 F34 46.7(5) . . ?
F33 F35 C01D 60.7(6) . . ?
F33 F35 F34 99.4(8) . . ?
F32 F34 C01D 100(2) . . ?
F32 F34 F35 156(2) . . ?
C01D F34 F35 58.1(9) . . ?

loop_
_geom_bond_atom_site_label_1
_geom_bond_atom_site_label_2
_geom_bond_distance
_geom_bond_site_symmetry_2
_geom_bond_publ_flag
Nd01 O004 2.3670(17) . ?
Nd01 O005 2.4715(19) . ?
Nd01 O006 2.3634(17) . ?
Nd01 O007 2.4503(19) . ?
Nd01 O008 2.4574(19) . ?
Nd01 O009 2.4621(18) . ?
Nd01 O00A 2.449(2) . ?
Nd01 O00B 2.428(2) . ?
P002 O006 1.4950(18) . ?
P002 C00D 1.795(3) . ?
P002 C00R 1.798(3) . ?
P002 C00T 1.795(3) . ?
P003 O004 1.4929(18) . ?
P003 C00C 1.793(3) . ?
P003 C00E 1.792(3) . ?
P003 C00U 1.790(3) . ?
O005 C00S 1.241(3) . ?
O007 C00Q 1.242(3) . ?
O008 C011 1.237(3) . ?
O009 C00G 1.244(3) . ?
O00A C00N 1.249(4) . ?
O00B C01B 1.233(4) . ?
C00C C00M 1.385(4) . ?
C00C C01V 1.365(5) . ?
C00D C00P 1.366(5) . ?
C00D C01H 1.391(5) . ?
C00E C00Y 1.376(4) . ?
C00E C015 1.382(4) . ?
F00F C019 1.281(8) . ?
C00G C00X 1.551(5) . ?
C00G C01K 1.383(4) . ?
F00H C00X 1.168(16) . ?
F00I C00X 1.255(17) . ?
F00J C01M 1.270(17) . ?
C00K H00K 0.9300 . ?
C00K C00R 1.380(4) . ?
C00K C013 1.371(4) . ?
F00L C00X 1.44(3) . ?
C00M H00M 0.9300 . ?
C00M C01L 1.394(6) . ?
C00N C01C 1.378(5) . ?
C00N C01D 1.532(5) . ?
F00O C01M 1.253(13) . ?
C00P H00P 0.9300 . ?
C00P C01J 1.389(5) . ?
C00Q C01K 1.374(4) . ?
C00Q C01M 1.539(5) . ?
C00R C025 1.368(4) . ?
C00S C01C 1.379(4) . ?
C00S C01I 1.530(5) . ?
C00T C00W 1.365(4) . ?
C00T C017 1.376(4) . ?
C00U C01O 1.366(4) . ?
C00U C01T 1.376(4) . ?
F00V C019 1.304(7) . ?
C00W H00W 0.9300 . ?
C00W C01R 1.383(5) . ?
C00X F6 1.317(13) . ?
C00X F8 1.342(11) . ?
C00X F9 1.288(10) . ?
C00Y H00Y 0.9300 . ?
C00Y C01A 1.378(5) . ?
F00Z C019 1.301(8) . ?
C010 H010 0.9300 . ?
C010 C01N 1.339(7) . ?
C010 C01Y 1.353(7) . ?
C011 C019 1.532(5) . ?
C011 C01E 1.377(5) . ?
F012 C01M 1.380(13) . ?
C013 H013 0.9300 . ?
C013 C01X 1.357(5) . ?
F32 C01D 1.428(14) . ?
F32 F34 0.633(15) . ?
C015 H015 0.9300 . ?
C015 C018 1.378(4) . ?
C016 H016 0.9300 . ?
C016 C01P 1.349(6) . ?
C016 C01R 1.360(6) . ?
C017 H017 0.9300 . ?
C017 C01P 1.376(5) . ?
C018 H018 0.9300 . ?
C018 C01F 1.359(5) . ?
C019 F3 1.282(18) . ?
C019 F4 1.29(2) . ?
C019 F10 1.24(2) . ?
C01A H01A 0.9300 . ?
C01A C01F 1.350(5) . ?
C01B C01E 1.379(5) . ?
C01B C7 1.535(7) . ?
C01C H01C 0.9300 . ?
C01D F31 1.415(15) . ?
C01D F33 1.319(10) . ?
C01D F36 1.216(9) . ?
C01D F35 1.369(7) . ?
C01D F34 1.173(12) . ?
C01E H01E 0.9300 . ?
C01F H01F 0.9300 . ?
F31 F36 0.859(13) . ?
C01H H01H 0.9300 . ?
C01H C01S 1.382(6) . ?
C01I F21 1.271(11) . ?
C01I F23 1.316(11) . ?
C01I F22 1.316(13) . ?
C01I F24 1.256(11) . ?
C01I F26 1.279(9) . ?
C01I F25 1.307(11) . ?
C01J H01J 0.9300 . ?
C01J C01Z 1.359(7) . ?
C01K H01K 0.9300 . ?
C01L H01L 0.9300 . ?
C01L C01U 1.352(8) . ?
C01M F7 1.32(3) . ?
C01M F11 1.40(2) . ?
C01M F12 1.254(11) . ?
C01N H01N 0.9300 . ?
C01N C01T 1.378(5) . ?
C01O H01O 0.9300 . ?
C01O C01Y 1.377(5) . ?
C01P H01P 0.9300 . ?
F33 F36 1.327(14) . ?
F33 F35 1.229(18) . ?
C01R H01R 0.9300 . ?
C01S H01S 0.9300 . ?
C01S C01Z 1.354(7) . ?
C01T H01T 0.9300 . ?
C01U H01U 0.9300 . ?
C01U C01W 1.339(8) . ?
C01V H01V 0.9300 . ?
C01V C01W 1.392(6) . ?
C01W H01W 0.9300 . ?
C01X H01X 0.9300 . ?
C01X C021 1.359(6) . ?
C01Y H01Y 0.9300 . ?
C01Z H01Z 0.9300 . ?
C021 H021 0.9300 . ?
C021 C025 1.390(5) . ?
F21 F24 0.886(18) . ?
F21 F25 1.409(19) . ?
F23 F24 1.456(19) . ?
F23 F26 1.014(13) . ?
C025 H025 0.9300 . ?
F22 F26 1.387(18) . ?
F22 F25 0.982(13) . ?
C7 F1 1.269(16) . ?
C7 F2 1.315(17) . ?
C7 F5 1.19(3) . ?
C7 F0AA 1.36(3) . ?
C7 F2AA 1.195(17) . ?
C7 F1AA 1.38(2) . ?
F35 F34 1.56(2) . ?

loop_
_geom_torsion_atom_site_label_1
_geom_torsion_atom_site_label_2
_geom_torsion_atom_site_label_3
_geom_torsion_atom_site_label_4
_geom_torsion
_geom_torsion_site_symmetry_1
_geom_torsion_site_symmetry_2
_geom_torsion_site_symmetry_3
_geom_torsion_site_symmetry_4
_geom_torsion_publ_flag
Nd01 O005 C00S C01C -7.5(5) . . . . ?
Nd01 O005 C00S C01I 172.3(3) . . . . ?
Nd01 O007 C00Q C01K 5.3(5) . . . . ?
Nd01 O007 C00Q C01M -175.7(3) . . . . ?
Nd01 O008 C011 C019 179.3(2) . . . . ?
Nd01 O008 C011 C01E -1.1(5) . . . . ?
Nd01 O009 C00G C00X -163.6(3) . . . . ?
Nd01 O009 C00G C01K 12.9(5) . . . . ?
Nd01 O00A C00N C01C 14.8(5) . . . . ?
Nd01 O00A C00N C01D -165.3(3) . . . . ?
Nd01 O00B C01B C01E 12.8(6) . . . . ?
Nd01 O00B C01B C7 -169.9(6) . . . . ?
P002 C00D C00P C01J -177.6(3) . . . . ?
P002 C00D C01H C01S 176.8(3) . . . . ?
P002 C00R C025 C021 -177.8(4) . . . . ?
P002 C00T C00W C01R -179.6(3) . . . . ?
P002 C00T C017 C01P 179.2(3) . . . . ?
P003 C00C C00M C01L 179.5(3) . . . . ?
P003 C00C C01V C01W 179.8(3) . . . . ?
P003 C00E C00Y C01A 178.9(3) . . . . ?
P003 C00E C015 C018 -179.6(3) . . . . ?
P003 C00U C01O C01Y 179.7(4) . . . . ?
P003 C00U C01T C01N -179.9(3) . . . . ?
O004 P003 C00C C00M 168.7(2) . . . . ?
O004 P003 C00C C01V -10.8(3) . . . . ?
O004 P003 C00E C00Y 133.0(3) . . . . ?
O004 P003 C00E C015 -47.1(3) . . . . ?
O004 P003 C00U C01O -16.2(3) . . . . ?
O004 P003 C00U C01T 163.7(3) . . . . ?
O005 C00S C01C C00N -2.7(6) . . . . ?
O005 C00S C01I F21 150.2(16) . . . . ?
O005 C00S C01I F23 30.1(16) . . . . ?
O005 C00S C01I F22 -89.5(16) . . . . ?
O005 C00S C01I F24 105.6(17) . . . . ?
O005 C00S C01I F26 -19.8(14) . . . . ?
O005 C00S C01I F25 -136.7(15) . . . . ?
O006 P002 C00D C00P -18.6(3) . . . . ?
O006 P002 C00D C01H 163.9(3) . . . . ?
O006 P002 C00R C00K -45.3(3) . . . . ?
O006 P002 C00R C025 132.9(3) . . . . ?
O006 P002 C00T C00W -34.6(3) . . . . ?
O006 P002 C00T C017 145.6(3) . . . . ?
O007 C00Q C01K C00G -2.5(5) . . . . ?
O007 C00Q C01M F00J -164.7(11) . . . . ?
O007 C00Q C01M F00O -42(2) . . . . ?
O007 C00Q C01M F012 76.5(12) . . . . ?
O007 C00Q C01M F7 169(2) . . . . ?
O007 C00Q C01M F11 -70.7(10) . . . . ?
O007 C00Q C01M F12 40(2) . . . . ?
O008 C011 C019 F00F -61.0(9) . . . . ?
O008 C011 C019 F00V 58.1(9) . . . . ?
O008 C011 C019 F00Z 179.5(8) . . . . ?
O008 C011 C019 F3 1(3) . . . . ?
O008 C011 C019 F4 -107(3) . . . . ?
O008 C011 C019 F10 134(3) . . . . ?
O008 C011 C01E C01B -4.3(6) . . . . ?
O009 C00G C00X F00H 40(4) . . . . ?
O009 C00G C00X F00I 177.4(15) . . . . ?
O009 C00G C00X F00L -66.2(16) . . . . ?
O009 C00G C00X F6 -152.4(10) . . . . ?
O009 C00G C00X F8 81.0(7) . . . . ?
O009 C00G C00X F9 -37.1(10) . . . . ?
O009 C00G C01K C00Q -6.6(6) . . . . ?
O00A C00N C01C C00S -0.8(6) . . . . ?
O00A C00N C01D F32 -65.8(9) . . . . ?
O00A C00N C01D F31 18.2(10) . . . . ?
O00A C00N C01D F33 128.1(14) . . . . ?
O00A C00N C01D F36 58.6(10) . . . . ?
O00A C00N C01D F35 -173.0(7) . . . . ?
O00A C00N C01D F34 -89.4(10) . . . . ?
O00B C01B C01E C011 -1.4(7) . . . . ?
O00B C01B C7 F1 -43(2) . . . . ?
O00B C01B C7 F2 -164(3) . . . . ?
O00B C01B C7 F5 80(2) . . . . ?
O00B C01B C7 F0AA 33(3) . . . . ?
O00B C01B C7 F2AA -106(3) . . . . ?
O00B C01B C7 F1AA 133.5(19) . . . . ?
C00C P003 O004 Nd01 -124.4(3) . . . . ?
C00C P003 C00E C00Y -107.0(3) . . . . ?
C00C P003 C00E C015 72.9(3) . . . . ?
C00C P003 C00U C01O -137.0(3) . . . . ?
C00C P003 C00U C01T 42.9(3) . . . . ?
C00C C00M C01L C01U 0.8(6) . . . . ?
C00C C01V C01W C01U 0.8(8) . . . . ?
C00D P002 O006 Nd01 -118.9(2) . . . . ?
C00D P002 C00R C00K 76.3(3) . . . . ?
C00D P002 C00R C025 -105.5(3) . . . . ?
C00D P002 C00T C00W -156.5(3) . . . . ?
C00D P002 C00T C017 23.6(3) . . . . ?
C00D C00P C01J C01Z 0.8(6) . . . . ?
C00D C01H C01S C01Z 0.6(7) . . . . ?
C00E P003 O004 Nd01 -6.2(3) . . . . ?
C00E P003 C00C C00M 47.1(3) . . . . ?
C00E P003 C00C C01V -132.3(3) . . . . ?
C00E P003 C00U C01O 107.2(3) . . . . ?
C00E P003 C00U C01T -73.0(3) . . . . ?
C00E C00Y C01A C01F 0.6(6) . . . . ?
C00E C015 C018 C01F 0.8(5) . . . . ?
C00K C00R C025 C021 0.4(6) . . . . ?
C00K C013 C01X C021 1.3(7) . . . . ?
C00M C00C C01V C01W 0.3(6) . . . . ?
C00M C01L C01U C01W 0.3(8) . . . . ?
C00N C01D F31 F36 102.2(14) . . . . ?
C00N C01D F33 F36 -106.7(7) . . . . ?
C00N C01D F33 F35 99.8(9) . . . . ?
C00N C01D F36 F31 -94.1(16) . . . . ?
C00N C01D F36 F33 104.3(7) . . . . ?
C00N C01D F35 F33 -103.8(7) . . . . ?
C00N C01D F35 F34 114.4(9) . . . . ?
C00N C01D F34 F32 63(3) . . . . ?
C00N C01D F34 F35 -105.9(9) . . . . ?
C00P C00D C01H C01S -0.8(6) . . . . ?
C00P C01J C01Z C01S -1.0(8) . . . . ?
C00R P002 O006 Nd01 0.5(3) . . . . ?
C00R P002 C00D C00P -140.3(3) . . . . ?
C00R P002 C00D C01H 42.1(3) . . . . ?
C00R P002 C00T C00W 87.4(3) . . . . ?
C00R P002 C00T C017 -92.5(3) . . . . ?
C00R C00K C013 C01X 0.1(5) . . . . ?
C00S C01I F21 F24 -90.4(16) . . . . ?
C00S C01I F21 F25 101.7(8) . . . . ?
C00S C01I F23 F24 103.9(8) . . . . ?
C00S C01I F23 F26 -95.4(12) . . . . ?
C00S C01I F22 F26 103.6(7) . . . . ?
C00S C01I F22 F25 -98.5(13) . . . . ?
C00S C01I F24 F21 108.7(14) . . . . ?
C00S C01I F24 F23 -109.4(7) . . . . ?
C00S C01I F26 F23 104.8(10) . . . . ?
C00S C01I F26 F22 -104.0(8) . . . . ?
C00S C01I F25 F21 -112.1(8) . . . . ?
C00S C01I F25 F22 99.1(13) . . . . ?
C00T P002 O006 Nd01 120.6(2) . . . . ?
C00T P002 C00D C00P 103.1(3) . . . . ?
C00T P002 C00D C01H -74.4(3) . . . . ?
C00T P002 C00R C00K -166.8(2) . . . . ?
C00T P002 C00R C025 11.4(3) . . . . ?
C00T C00W C01R C016 0.1(7) . . . . ?
C00T C017 C01P C016 0.6(7) . . . . ?
C00U P003 O004 Nd01 115.1(3) . . . . ?
C00U P003 C00C C00M -70.0(3) . . . . ?
C00U P003 C00C C01V 110.6(3) . . . . ?
C00U P003 C00E C00Y 10.5(3) . . . . ?
C00U P003 C00E C015 -169.7(2) . . . . ?
C00U C01O C01Y C010 0.1(8) . . . . ?
C00W C00T C017 C01P -0.6(6) . . . . ?
C00X C00G C01K C00Q 169.7(4) . . . . ?
C00Y C00E C015 C018 0.2(5) . . . . ?
C00Y C01A C01F C018 0.4(7) . . . . ?
C010 C01N C01T C00U 0.5(7) . . . . ?
C013 C00K C00R P002 177.4(3) . . . . ?
C013 C00K C00R C025 -0.9(5) . . . . ?
C013 C01X C021 C025 -1.8(8) . . . . ?
F32 C01D F31 F36 -156.8(15) . . . . ?
F32 C01D F33 F36 95(3) . . . . ?
F32 C01D F33 F35 -59(2) . . . . ?
F32 C01D F36 F31 25.0(16) . . . . ?
F32 C01D F36 F33 -136.6(13) . . . . ?
F32 C01D F35 F33 146.7(10) . . . . ?
F32 C01D F35 F34 5.0(13) . . . . ?
F32 C01D F34 F35 -169(3) . . . . ?
C015 C00E C00Y C01A -0.9(5) . . . . ?
C015 C018 C01F C01A -1.1(6) . . . . ?
C017 C00T C00W C01R 0.3(6) . . . . ?
C019 C011 C01E C01B 175.3(4) . . . . ?
C01C C00N C01D F32 114.1(8) . . . . ?
C01C C00N C01D F31 -161.9(8) . . . . ?
C01C C00N C01D F33 -52.0(15) . . . . ?
C01C C00N C01D F36 -121.5(9) . . . . ?
C01C C00N C01D F35 6.9(9) . . . . ?
C01C C00N C01D F34 90.5(10) . . . . ?
C01C C00S C01I F21 -30.0(17) . . . . ?
C01C C00S C01I F23 -150.1(15) . . . . ?
C01C C00S C01I F22 90.3(16) . . . . ?
C01C C00S C01I F24 -74.6(18) . . . . ?
C01C C00S C01I F26 160.0(14) . . . . ?
C01C C00S C01I F25 43.1(15) . . . . ?
C01D C00N C01C C00S 179.3(4) . . . . ?
C01D F32 F34 F35 24(7) . . . . ?
C01D F31 F36 F33 27(2) . . . . ?
C01D F33 F36 F31 -31(2) . . . . ?
C01D F33 F35 F34 27.2(6) . . . . ?
C01D F35 F34 F32 -28(8) . . . . ?
C01E C011 C019 F00F 119.4(9) . . . . ?
C01E C011 C019 F00V -121.6(9) . . . . ?
C01E C011 C019 F00Z -0.2(9) . . . . ?
C01E C011 C019 F3 -179(3) . . . . ?
C01E C011 C019 F4 74(3) . . . . ?
C01E C011 C019 F10 -45(3) . . . . ?
C01E C01B C7 F1 135.0(19) . . . . ?
C01E C01B C7 F2 14(3) . . . . ?
C01E C01B C7 F5 -102(2) . . . . ?
C01E C01B C7 F0AA -150(2) . . . . ?
C01E C01B C7 F2AA 72(3) . . . . ?
C01E C01B C7 F1AA -49(2) . . . . ?
F31 C01D F33 F36 11.1(12) . . . . ?
F31 C01D F33 F35 -142.4(8) . . . . ?
F31 C01D F36 F33 -161.6(19) . . . . ?
F31 C01D F35 F33 60.9(14) . . . . ?
F31 C01D F35 F34 -80.8(13) . . . . ?
F31 C01D F34 F32 -54(3) . . . . ?
F31 C01D F34 F35 136.9(7) . . . . ?
C01H C00D C00P C01J 0.0(5) . . . . ?
C01H C01S C01Z C01J 0.2(8) . . . . ?
C01I C00S C01C C00N 177.5(3) . . . . ?
C01I F21 F24 F23 -35.5(11) . . . . ?
C01I F21 F25 F22 32.6(14) . . . . ?
C01I F23 F24 F21 40.5(15) . . . . ?
C01I F23 F26 F22 -28.8(12) . . . . ?
C01I F22 F26 F23 31.7(13) . . . . ?
C01I F22 F25 F21 -28.6(11) . . . . ?
C01K C00G C00X F00H -136(4) . . . . ?
C01K C00G C00X F00I 0.5(16) . . . . ?
C01K C00G C00X F00L 117.0(16) . . . . ?
C01K C00G C00X F6 30.8(11) . . . . ?
C01K C00G C00X F8 -95.8(7) . . . . ?
C01K C00G C00X F9 146.1(9) . . . . ?
C01K C00Q C01M F00J 14.4(13) . . . . ?
C01K C00Q C01M F00O 137(2) . . . . ?
C01K C00Q C01M F012 -104.4(12) . . . . ?
C01K C00Q C01M F7 -11(2) . . . . ?
C01K C00Q C01M F11 108.4(10) . . . . ?
C01K C00Q C01M F12 -141(2) . . . . ?
C01L C01U C01W C01V -1.1(9) . . . . ?
C01M C00Q C01K C00G 178.6(4) . . . . ?
C01N C010 C01Y C01O 0.4(9) . . . . ?
C01O C00U C01T C01N 0.0(6) . . . . ?
C01P C016 C01R C00W -0.2(8) . . . . ?
F33 C01D F31 F36 -16.5(17) . . . . ?
F33 C01D F36 F31 161.6(19) . . . . ?
F33 C01D F35 F34 -141.7(10) . . . . ?
F33 C01D F34 F32 -157(3) . . . . ?
F33 C01D F34 F35 34.7(11) . . . . ?
F33 F35 F34 F32 -61(8) . . . . ?
F33 F35 F34 C01D -33.2(8) . . . . ?
C01R C016 C01P C017 -0.2(8) . . . . ?
C01T C00U C01O C01Y -0.2(6) . . . . ?
C01V C00C C00M C01L -1.1(5) . . . . ?
C01X C021 C025 C00R 0.9(8) . . . . ?
C01Y C010 C01N C01T -0.6(8) . . . . ?
F21 C01I F23 F24 -24.5(10) . . . . ?
F21 C01I F23 F26 136.2(13) . . . . ?
F21 C01I F22 F26 -128.6(10) . . . . ?
F21 C01I F22 F25 29.3(16) . . . . ?
F21 C01I F24 F23 141.9(17) . . . . ?
F21 C01I F26 F23 -63.4(17) . . . . ?
F21 C01I F26 F22 87.8(13) . . . . ?
F21 C01I F25 F22 -148.8(16) . . . . ?
F23 C01I F21 F24 36.1(17) . . . . ?
F23 C01I F21 F25 -131.9(9) . . . . ?
F23 C01I F22 F26 -21.1(9) . . . . ?
F23 C01I F22 F25 136.8(13) . . . . ?
F23 C01I F24 F21 -141.9(17) . . . . ?
F23 C01I F26 F22 151.2(14) . . . . ?
F23 C01I F25 F21 84.5(13) . . . . ?
F23 C01I F25 F22 -64.4(19) . . . . ?
F22 C01I F21 F24 146.1(16) . . . . ?
F22 C01I F21 F25 -21.8(11) . . . . ?
F22 C01I F23 F24 -133.8(9) . . . . ?
F22 C01I F23 F26 26.9(13) . . . . ?
F22 C01I F24 F21 -51(2) . . . . ?
F22 C01I F24 F23 91.0(16) . . . . ?
F22 C01I F26 F23 -151.2(14) . . . . ?
F22 C01I F25 F21 148.8(16) . . . . ?
F24 C01I F21 F25 -168.0(18) . . . . ?
F24 C01I F23 F26 160.7(14) . . . . ?
F24 C01I F22 F26 -96.8(15) . . . . ?
F24 C01I F22 F25 61(2) . . . . ?
F24 C01I F26 F23 -19.5(15) . . . . ?
F24 C01I F26 F22 131.7(9) . . . . ?
F24 C01I F25 F21 8.2(13) . . . . ?
F24 C01I F25 F22 -140.6(15) . . . . ?
F24 F21 F25 C01I -13.8(19) . . . . ?
F24 F21 F25 F22 19(3) . . . . ?
F24 F23 F26 C01I 17.2(11) . . . . ?
F24 F23 F26 F22 -12(2) . . . . ?
F26 C01I F21 F24 77(2) . . . . ?
F26 C01I F21 F25 -90.8(13) . . . . ?
F26 C01I F23 F24 -160.7(14) . . . . ?
F26 C01I F22 F25 157.9(16) . . . . ?
F26 C01I F24 F21 -127.0(17) . . . . ?
F26 C01I F24 F23 14.9(12) . . . . ?
F26 C01I F25 F21 128.1(10) . . . . ?
F26 C01I F25 F22 -20.7(15) . . . . ?
F26 F23 F24 C01I -19.5(13) . . . . ?
F26 F23 F24 F21 21(2) . . . . ?
F26 F22 F25 C01I 21.3(13) . . . . ?
F26 F22 F25 F21 -7(2) . . . . ?
F25 C01I F21 F24 168.0(18) . . . . ?
F25 C01I F23 F24 -93.2(13) . . . . ?
F25 C01I F23 F26 67.5(15) . . . . ?
F25 C01I F22 F26 -157.9(16) . . . . ?
F25 C01I F24 F21 -11.5(17) . . . . ?
F25 C01I F24 F23 130.4(9) . . . . ?
F25 C01I F26 F23 -135.4(11) . . . . ?
F25 C01I F26 F22 15.8(11) . . . . ?
F25 F21 F24 C01I 12.6(18) . . . . ?
F25 F21 F24 F23 -23(3) . . . . ?
F25 F22 F26 C01I -23.7(15) . . . . ?
F25 F22 F26 F23 8(3) . . . . ?
C7 C01B C01E C011 -178.6(7) . . . . ?
F36 C01D F33 F35 -153.5(10) . . . . ?
F36 C01D F35 F33 25.5(10) . . . . ?
F36 C01D F35 F34 -116.2(10) . . . . ?
F36 C01D F34 F32 -83(3) . . . . ?
F36 C01D F34 F35 107.9(9) . . . . ?
F36 F33 F35 C01D -23.6(8) . . . . ?
F36 F33 F35 F34 3.6(12) . . . . ?
F35 C01D F31 F36 -63(2) . . . . ?
F35 C01D F33 F36 153.5(10) . . . . ?
F35 C01D F36 F31 138.4(14) . . . . ?
F35 C01D F36 F33 -23.1(10) . . . . ?
F35 C01D F34 F32 169(3) . . . . ?
F35 F33 F36 C01D 26.4(9) . . . . ?
F35 F33 F36 F31 -4(3) . . . . ?
F34 F32 C01D C00N -126(3) . . . . ?
F34 F32 C01D F31 124(3) . . . . ?
F34 F32 C01D F33 34(4) . . . . ?
F34 F32 C01D F36 109(3) . . . . ?
F34 F32 C01D F35 -11(3) . . . . ?
F34 C01D F31 F36 -135.7(14) . . . . ?
F34 C01D F33 F36 110.9(17) . . . . ?
F34 C01D F33 F35 -42.6(13) . . . . ?
F34 C01D F36 F31 53.2(17) . . . . ?
F34 C01D F36 F33 -108.4(18) . . . . ?
F34 C01D F35 F33 141.7(10) . . . . ?
